data_7705705
loop_
_publ_author_name
'Hsu, Ying-Feng'
'Chen, Ssu-Ying'
'Maity, Subhendu'
'Liu, Yi-Hung'
'Peng, Shie-Ming'
'Yang, Jye-Shane'

_publ_section_title
;
 A polymorphic pentiptycene-containing gold(I) isocyanide complex:
 solvent- and conformation-dependent supramolecular luminescence.
;
_journal_issue 44
_journal_name_full 'Dalton transactions (Cambridge, England : 2003)'
_journal_page_first 15602
_journal_page_last 15606
_journal_paper_doi 10.1039/d0dt03105d
_journal_volume 49
_journal_year 2020
_chemical_formula_sum 'C51 H42 Au Cl3 N O'
_chemical_formula_weight 988.17
_space_group_crystal_system monoclinic
_space_group_IT_number 14
_space_group_name_Hall '-P 2ybc'
_space_group_name_H-M_alt 'P 1 21/c 1'
_atom_sites_solution_hydrogens geom
_audit_creation_method SHELXL-2017/1
_audit_update_record
;
2020-07-20 deposited with the CCDC.	2020-10-19 downloaded from the CCDC.
;
_cell_angle_alpha 90
_cell_angle_beta 103.027(2)
_cell_angle_gamma 90
_cell_formula_units_Z 4
_cell_length_a 11.8776(3)
_cell_length_b 39.0337(7)
_cell_length_c 9.4164(2)
_cell_measurement_reflns_used 7427
_cell_measurement_temperature 150(2)
_cell_measurement_theta_max 27.6280
_cell_measurement_theta_min 3.4200
_cell_volume 4253.34(16)
_computing_cell_refinement 'CrysAlisPro 1.171.39.46 (Rigaku OD, 2018)'
_computing_data_collection 'CrysAlisPro 1.171.39.46 (Rigaku OD, 2018)'
_computing_data_reduction 'CrysAlisPro 1.171.39.46 (Rigaku OD, 2018)'
_computing_structure_refinement 'SHELXL-2017/1 (Sheldrick, 2017)'
_diffrn_ambient_temperature 150(2)
_diffrn_detector_area_resol_mean 10.2496
_diffrn_measured_fraction_theta_full 0.998
_diffrn_measured_fraction_theta_max 0.950
_diffrn_measurement_device_type 'Xcalibur, Atlas, Gemini'
_diffrn_measurement_method '\w scans'
_diffrn_radiation_type MoK\a
_diffrn_radiation_wavelength 0.71073
_diffrn_reflns_av_R_equivalents 0.0381
_diffrn_reflns_av_unetI/netI 0.0556
_diffrn_reflns_Laue_measured_fraction_full 0.998
_diffrn_reflns_Laue_measured_fraction_max 0.950
_diffrn_reflns_limit_h_max 15
_diffrn_reflns_limit_h_min -15
_diffrn_reflns_limit_k_max 49
_diffrn_reflns_limit_k_min -41
_diffrn_reflns_limit_l_max 7
_diffrn_reflns_limit_l_min -12
_diffrn_reflns_number 19022
_diffrn_reflns_point_group_measured_fraction_full 0.998
_diffrn_reflns_point_group_measured_fraction_max 0.950
_diffrn_reflns_theta_full 25.242
_diffrn_reflns_theta_max 27.496
_diffrn_reflns_theta_min 3.048
_diffrn_source 'fine-focus sealed X-ray tube'
_exptl_absorpt_coefficient_mu 3.686
_exptl_absorpt_correction_T_max 1.00000
_exptl_absorpt_correction_T_min 0.08251
_exptl_absorpt_correction_type multi-scan
_exptl_absorpt_process_details
; 
CrysAlisPro 1.171.39.46 (Rigaku Oxford Diffraction, 2018) 
Empirical absorption correction using spherical harmonics, 
 implemented in SCALE3 ABSPACK scaling algorithm. 
;
_exptl_crystal_density_diffrn 1.543
_exptl_crystal_description plate
_exptl_crystal_F_000 1972
_exptl_crystal_size_max 0.25
_exptl_crystal_size_mid 0.20
_exptl_crystal_size_min 0.10
_refine_diff_density_max 1.737
_refine_diff_density_min -1.451
_refine_diff_density_rms 0.136
_refine_ls_extinction_method none
_refine_ls_goodness_of_fit_ref 1.080
_refine_ls_hydrogen_treatment constr
_refine_ls_matrix_type full
_refine_ls_number_parameters 524
_refine_ls_number_reflns 9290
_refine_ls_number_restraints 42
_refine_ls_restrained_S_all 1.167
_refine_ls_R_factor_all 0.0724
_refine_ls_R_factor_gt 0.0525
_refine_ls_shift/su_max 0.006
_refine_ls_shift/su_mean 0.000
_refine_ls_structure_factor_coef Fsqd
_refine_ls_weighting_details 'w=1/[\s^2^(Fo^2^)+(0.0635P)^2^+11.9784P] where P=(Fo^2^+2Fc^2^)/3'
_refine_ls_weighting_scheme calc
_refine_ls_wR_factor_gt 0.1329
_refine_ls_wR_factor_ref 0.1460
_reflns_Friedel_coverage 0.000
_reflns_number_gt 7248
_reflns_number_total 9290
_reflns_threshold_expression 'I > 2\s(I)'
_cod_data_source_file d0dt03105d2.cif
_cod_data_source_block 1BG
_cod_depositor_comments 'Adding full bibliography for 7705704--7705707.cif.'
_cod_original_sg_symbol_H-M 'P 21/c'
_cod_database_code 7705705
_shelx_shelxl_version_number 2017/1
_shelx_space_group_comment
; 
The symmetry employed for this shelxl refinement is uniquely defined 
by the following loop, which should always be used as a source of 
symmetry information in preference to the above space-group names. 
They are only intended as comments. 
;

loop_
_space_group_symop_operation_xyz
'x, y, z'
'-x, y+1/2, -z+1/2'
'-x, -y, -z'
'x, -y-1/2, z-1/2'

loop_
_atom_site_label
_atom_site_type_symbol
_atom_site_fract_x
_atom_site_fract_y
_atom_site_fract_z
_atom_site_U_iso_or_equiv
_atom_site_adp_type
_atom_site_occupancy
_atom_site_site_symmetry_order
_atom_site_calc_flag
_atom_site_refinement_flags_posn
_atom_site_refinement_flags_adp
_atom_site_refinement_flags_occupancy
_atom_site_disorder_assembly
_atom_site_disorder_group
Au1 Au 1.31715(2) 0.46018(2) 1.55106(3) 0.04014(11) Uani 1 1 d . . . . .
O1 O 1.3309(3) 0.27159(10) 2.0463(4) 0.0305(9) Uani 1 1 d . . . . .
N1 N 1.3274(4) 0.39278(12) 1.7321(5) 0.0299(11) Uani 1 1 d . . . . .
C1 C 1.3301(5) 0.30161(14) 1.9695(6) 0.0264(12) Uani 1 1 d . . . . .
C2 C 1.2266(5) 0.31615(14) 1.8960(6) 0.0251(11) Uani 1 1 d . . . . .
C3 C 1.2256(5) 0.34679(14) 1.8175(6) 0.0263(12) Uani 1 1 d . . . . .
C4 C 1.3283(5) 0.36240(14) 1.8130(6) 0.0272(12) Uani 1 1 d . . . . .
C5 C 1.4339(5) 0.34843(14) 1.8861(6) 0.0266(12) Uani 1 1 d . . . . .
C6 C 1.4343(5) 0.31797(14) 1.9651(6) 0.0264(12) Uani 1 1 d . . . . .
C7 C 1.5559(5) 0.30613(15) 2.0397(6) 0.0277(12) Uani 1 1 d . . . . .
H7A H 1.556180 0.284515 2.096826 0.033 Uiso 1 1 calc R U . . .
C8 C 1.6196(5) 0.30268(15) 1.9169(6) 0.0282(12) Uani 1 1 d . . . . .
C9 C 1.6713(5) 0.27370(16) 1.8773(6) 0.0336(13) Uani 1 1 d . . . . .
H9A H 1.669673 0.252795 1.928466 0.040 Uiso 1 1 calc R U . . .
C10 C 1.7258(5) 0.27548(17) 1.7614(6) 0.0346(14) Uani 1 1 d . . . . .
H10A H 1.761172 0.255526 1.733467 0.042 Uiso 1 1 calc R U . . .
C11 C 1.7295(6) 0.30550(17) 1.6865(6) 0.0365(14) Uani 1 1 d . . . . .
H11A H 1.768678 0.306355 1.609114 0.044 Uiso 1 1 calc R U . . .
C12 C 1.6753(5) 0.33479(17) 1.7246(6) 0.0346(14) Uani 1 1 d . . . . .
H12A H 1.677026 0.355581 1.672721 0.042 Uiso 1 1 calc R U . . .
C13 C 1.6194(5) 0.33336(15) 1.8376(6) 0.0289(12) Uani 1 1 d . . . . .
C14 C 1.5547(5) 0.36254(14) 1.8920(6) 0.0280(12) Uani 1 1 d . . . . .
H14A H 1.554298 0.384218 1.835299 0.034 Uiso 1 1 calc R U . . .
C15 C 1.6092(5) 0.36663(15) 2.0532(6) 0.0287(12) Uani 1 1 d . . . . .
C16 C 1.6528(5) 0.39702(17) 2.1215(7) 0.0351(14) Uani 1 1 d . . . . .
H16A H 1.649336 0.417686 2.067451 0.042 Uiso 1 1 calc R U . . .
C17 C 1.7023(6) 0.39655(19) 2.2723(7) 0.0410(15) Uani 1 1 d . . . . .
H17A H 1.732332 0.417049 2.320770 0.049 Uiso 1 1 calc R U . . .
C18 C 1.7071(6) 0.36575(18) 2.3511(7) 0.0392(15) Uani 1 1 d . . . . .
H18A H 1.741924 0.365401 2.452327 0.047 Uiso 1 1 calc R U . . .
C19 C 1.6613(5) 0.33592(18) 2.2815(6) 0.0356(14) Uani 1 1 d . . . . .
H19A H 1.663484 0.315249 2.335304 0.043 Uiso 1 1 calc R U . . .
C20 C 1.6123(5) 0.33629(16) 2.1332(6) 0.0295(12) Uani 1 1 d . . . . .
C21 C 1.1021(5) 0.35841(15) 1.7435(6) 0.0274(12) Uani 1 1 d . . . . .
H21A H 1.100491 0.380215 1.687395 0.033 Uiso 1 1 calc R U . . .
C22 C 1.0487(5) 0.32816(15) 1.6485(6) 0.0278(12) Uani 1 1 d . . . . .
C23 C 0.9962(5) 0.32938(16) 1.5013(6) 0.0325(13) Uani 1 1 d . . . . .
H23A H 0.993068 0.350207 1.448359 0.039 Uiso 1 1 calc R U . . .
C24 C 0.9481(6) 0.29954(17) 1.4325(6) 0.0347(14) Uani 1 1 d . . . . .
H24A H 0.911595 0.300014 1.331789 0.042 Uiso 1 1 calc R U . . .
C25 C 0.9530(5) 0.26890(16) 1.5102(6) 0.0313(13) Uani 1 1 d . . . . .
H25A H 0.920426 0.248638 1.461935 0.038 Uiso 1 1 calc R U . . .
C26 C 1.0060(5) 0.26794(15) 1.6592(6) 0.0280(12) Uani 1 1 d . . . . .
H26A H 1.010860 0.247069 1.712177 0.034 Uiso 1 1 calc R U . . .
C27 C 1.0511(5) 0.29785(15) 1.7278(6) 0.0278(12) Uani 1 1 d . . . . .
C28 C 1.1065(5) 0.30169(14) 1.8896(6) 0.0271(12) Uani 1 1 d . . . . .
H28A H 1.107383 0.279921 1.945761 0.032 Uiso 1 1 calc R U . . .
C29 C 1.0392(5) 0.33073(14) 1.9435(6) 0.0272(12) Uani 1 1 d . . . . .
C30 C 0.9823(5) 0.32867(15) 2.0564(6) 0.0304(13) Uani 1 1 d . . . . .
H30A H 0.983369 0.308017 2.110038 0.036 Uiso 1 1 calc R U . . .
C31 C 0.9233(6) 0.35736(17) 2.0901(6) 0.0345(14) Uani 1 1 d . . . . .
H31A H 0.883853 0.356310 2.167252 0.041 Uiso 1 1 calc R U . . .
C32 C 0.9220(6) 0.38729(17) 2.0114(7) 0.0377(15) Uani 1 1 d . . . . .
H32A H 0.882205 0.406774 2.035660 0.045 Uiso 1 1 calc R U . . .
C33 C 0.9779(6) 0.38924(15) 1.8978(6) 0.0339(14) Uani 1 1 d . . . . .
H33A H 0.976039 0.409840 1.843623 0.041 Uiso 1 1 calc R U . . .
C34 C 1.0368(5) 0.36078(15) 1.8636(6) 0.0286(12) Uani 1 1 d . . . . .
C35 C 1.3250(6) 0.41741(17) 1.6673(7) 0.0393(15) Uani 1 1 d . . . . .
C36 C 1.3071(6) 0.50375(17) 1.4318(7) 0.0383(15) Uani 1 1 d . . . . .
C37 C 1.2227(7) 0.50715(18) 1.2985(8) 0.0497(18) Uani 1 1 d . . . . .
H37A H 1.171708 0.488588 1.265619 0.060 Uiso 1 1 calc R U . . .
C38 C 1.2129(8) 0.53655(18) 1.2160(8) 0.052(2) Uani 1 1 d . . . . .
H38A H 1.159544 0.537618 1.124244 0.063 Uiso 1 1 calc R U . . .
C39 C 1.2823(6) 0.56490(18) 1.2683(8) 0.0474(18) Uani 1 1 d . . . . .
H39A H 1.273527 0.585737 1.214802 0.057 Uiso 1 1 calc R U . . .
C40 C 1.3631(7) 0.56233(19) 1.3973(8) 0.0489(18) Uani 1 1 d . . . . .
H40A H 1.411904 0.581274 1.431382 0.059 Uiso 1 1 calc R U . . .
C41 C 1.3743(7) 0.53236(18) 1.4786(8) 0.0465(17) Uani 1 1 d . . . . .
H41A H 1.429629 0.531428 1.568743 0.056 Uiso 1 1 calc R U . . .
C42 C 1.3448(7) 0.24137(17) 1.9602(8) 0.0473(18) Uani 1 1 d . . . . .
H42A H 1.413795 0.244126 1.918670 0.057 Uiso 1 1 calc R U . . .
H42B H 1.276359 0.238716 1.878675 0.057 Uiso 1 1 calc R U . . .
C43 C 1.3582(8) 0.21062(19) 2.0546(8) 0.055(2) Uani 1 1 d . . . . .
H43A H 1.284443 0.206206 2.083651 0.066 Uiso 1 1 calc R U . . .
H43B H 1.418033 0.215199 2.144311 0.066 Uiso 1 1 calc R U . . .
C44 C 1.3920(9) 0.1787(2) 1.9805(9) 0.065(2) Uani 1 1 d . . . . .
H44A H 1.458382 0.184834 1.938036 0.078 Uiso 1 1 calc R U . . .
H44B H 1.419731 0.161374 2.057046 0.078 Uiso 1 1 calc R U . . .
C45 C 1.3032(8) 0.1623(2) 1.8644(9) 0.062(2) Uani 1 1 d . . . . .
H45A H 1.278168 0.178537 1.782584 0.074 Uiso 1 1 calc R U . . .
H45B H 1.234865 0.156332 1.903237 0.074 Uiso 1 1 calc R U . . .
C46 C 1.3541(8) 0.1284(2) 1.8066(10) 0.059(2) Uani 1 1 d . . . . .
H46A H 1.420542 0.134777 1.764745 0.071 Uiso 1 1 calc R U . . .
H46B H 1.383195 0.112959 1.890318 0.071 Uiso 1 1 calc R U . . .
C47 C 1.2682(9) 0.1095(2) 1.6947(9) 0.068(2) Uani 1 1 d . . . . .
H47A H 1.239471 0.124887 1.610651 0.081 Uiso 1 1 calc R U . . .
H47B H 1.201565 0.103225 1.736320 0.081 Uiso 1 1 calc R U . . .
C48 C 1.3167(9) 0.0776(2) 1.6417(10) 0.066(2) Uani 1 1 d . . . . .
H48A H 1.386066 0.083733 1.605454 0.079 Uiso 1 1 calc R U . . .
H48B H 1.341212 0.061677 1.724765 0.079 Uiso 1 1 calc R U . . .
C49 C 1.2330(10) 0.0596(3) 1.5235(11) 0.081(3) Uani 1 1 d . . . . .
H49A H 1.269507 0.039158 1.493789 0.122 Uiso 1 1 calc R U . . .
H49B H 1.164781 0.052951 1.559148 0.122 Uiso 1 1 calc R U . . .
H49C H 1.209671 0.075024 1.439744 0.122 Uiso 1 1 calc R U . . .
C50 C 0.9512(16) 0.4694(4) 1.4227(12) 0.152(5) Uani 1 1 d D U . . .
Cl1 Cl 0.9014(4) 0.47581(12) 1.2389(4) 0.1341(14) Uani 1 1 d D U . . .
Cl2 Cl 0.9637(6) 0.43454(16) 1.5140(7) 0.084(3) Uani 0.474(11) 1 d . U P A 1
Cl2' Cl 1.0064(5) 0.42927(17) 1.4086(11) 0.112(3) Uani 0.526(11) 1 d D U P A 2
C51 C 0.4677(7) 0.52007(19) 0.1049(8) 0.0513(18) Uani 1 1 d D U . . .
Cl3 Cl 0.5811(7) 0.49023(17) 0.1130(7) 0.221(3) Uani 1 1 d D U . . .

loop_
_atom_site_aniso_label
_atom_site_aniso_U_11
_atom_site_aniso_U_22
_atom_site_aniso_U_33
_atom_site_aniso_U_23
_atom_site_aniso_U_13
_atom_site_aniso_U_12
Au1 0.04799(17) 0.02393(14) 0.04973(17) 0.01266(10) 0.01360(12) 0.00182(12)
O1 0.036(2) 0.021(2) 0.038(2) 0.0076(16) 0.0131(18) -0.0001(17)
N1 0.034(3) 0.022(2) 0.035(2) 0.005(2) 0.010(2) 0.000(2)
C1 0.034(3) 0.022(3) 0.025(3) 0.003(2) 0.011(2) -0.001(2)
C2 0.031(3) 0.020(3) 0.027(3) 0.000(2) 0.012(2) -0.002(2)
C3 0.033(3) 0.018(3) 0.029(3) 0.003(2) 0.009(2) 0.004(2)
C4 0.040(3) 0.015(3) 0.029(3) 0.004(2) 0.012(2) 0.000(2)
C5 0.031(3) 0.020(3) 0.031(3) 0.003(2) 0.012(2) 0.000(2)
C6 0.030(3) 0.022(3) 0.028(3) 0.006(2) 0.008(2) 0.002(2)
C7 0.027(3) 0.025(3) 0.032(3) 0.009(2) 0.009(2) 0.006(2)
C8 0.029(3) 0.030(3) 0.027(3) 0.002(2) 0.009(2) 0.003(3)
C9 0.037(3) 0.028(3) 0.034(3) 0.005(2) 0.006(2) 0.005(3)
C10 0.032(3) 0.034(3) 0.037(3) -0.005(3) 0.008(3) 0.008(3)
C11 0.042(4) 0.040(4) 0.030(3) 0.000(3) 0.014(3) 0.006(3)
C12 0.035(3) 0.033(3) 0.036(3) 0.002(3) 0.008(3) -0.003(3)
C13 0.029(3) 0.029(3) 0.028(3) 0.002(2) 0.007(2) 0.003(3)
C14 0.032(3) 0.020(3) 0.034(3) 0.004(2) 0.012(2) -0.002(2)
C15 0.028(3) 0.028(3) 0.033(3) 0.002(2) 0.012(2) 0.004(2)
C16 0.035(3) 0.030(3) 0.044(3) -0.002(3) 0.016(3) 0.000(3)
C17 0.037(4) 0.044(4) 0.044(4) -0.009(3) 0.015(3) -0.004(3)
C18 0.040(4) 0.047(4) 0.032(3) -0.007(3) 0.012(3) 0.007(3)
C19 0.035(3) 0.043(4) 0.032(3) 0.008(3) 0.017(3) 0.004(3)
C20 0.028(3) 0.031(3) 0.030(3) -0.001(2) 0.010(2) 0.003(3)
C21 0.028(3) 0.023(3) 0.032(3) 0.005(2) 0.009(2) 0.001(2)
C22 0.030(3) 0.025(3) 0.031(3) -0.002(2) 0.012(2) 0.002(2)
C23 0.036(3) 0.032(3) 0.032(3) 0.005(2) 0.013(2) 0.003(3)
C24 0.039(3) 0.037(4) 0.028(3) -0.003(2) 0.006(2) 0.003(3)
C25 0.030(3) 0.027(3) 0.040(3) -0.008(2) 0.015(2) 0.001(3)
C26 0.029(3) 0.021(3) 0.036(3) -0.002(2) 0.012(2) 0.002(2)
C27 0.030(3) 0.023(3) 0.032(3) 0.001(2) 0.010(2) 0.002(2)
C28 0.034(3) 0.021(3) 0.029(3) 0.002(2) 0.012(2) 0.000(2)
C29 0.029(3) 0.020(3) 0.032(3) -0.001(2) 0.005(2) 0.000(2)
C30 0.035(3) 0.023(3) 0.036(3) 0.003(2) 0.013(2) 0.002(3)
C31 0.041(4) 0.034(3) 0.033(3) -0.001(2) 0.019(3) 0.006(3)
C32 0.043(4) 0.029(3) 0.042(3) -0.003(3) 0.014(3) 0.011(3)
C33 0.042(4) 0.022(3) 0.039(3) 0.003(2) 0.010(3) 0.005(3)
C34 0.033(3) 0.024(3) 0.030(3) 0.003(2) 0.008(2) 0.000(2)
C35 0.039(4) 0.034(4) 0.045(4) 0.004(3) 0.010(3) 0.007(3)
C36 0.042(4) 0.028(3) 0.047(4) 0.014(3) 0.014(3) 0.000(3)
C37 0.059(5) 0.028(4) 0.062(4) 0.007(3) 0.014(4) -0.003(3)
C38 0.067(5) 0.035(4) 0.050(4) 0.013(3) 0.002(4) 0.003(4)
C39 0.046(4) 0.030(4) 0.067(5) 0.018(3) 0.015(3) 0.002(3)
C40 0.051(4) 0.031(4) 0.067(5) 0.009(3) 0.018(4) -0.002(3)
C41 0.050(4) 0.033(4) 0.055(4) 0.008(3) 0.007(3) 0.000(3)
C42 0.067(5) 0.031(4) 0.053(4) 0.005(3) 0.032(4) 0.005(4)
C43 0.081(6) 0.029(4) 0.059(5) 0.006(3) 0.023(4) 0.001(4)
C44 0.101(7) 0.031(4) 0.070(5) -0.004(4) 0.032(5) -0.002(4)
C45 0.082(6) 0.049(5) 0.060(5) 0.000(4) 0.028(4) -0.001(5)
C46 0.067(5) 0.034(4) 0.080(6) 0.009(4) 0.025(4) 0.000(4)
C47 0.081(6) 0.063(6) 0.059(5) 0.008(4) 0.018(4) 0.013(5)
C48 0.085(7) 0.042(5) 0.073(6) 0.003(4) 0.020(5) -0.006(5)
C49 0.097(8) 0.063(6) 0.088(7) 0.006(5) 0.030(6) 0.008(6)
C50 0.157(10) 0.136(9) 0.146(9) -0.010(8) 0.000(8) -0.008(9)
Cl1 0.127(3) 0.152(4) 0.115(3) 0.012(2) 0.011(2) -0.038(3)
Cl2 0.094(5) 0.065(4) 0.077(4) 0.015(3) -0.013(3) -0.008(3)
Cl2' 0.077(4) 0.088(4) 0.166(7) -0.033(4) 0.015(4) -0.007(3)
C51 0.065(5) 0.040(4) 0.052(4) -0.014(3) 0.021(3) 0.000(4)
Cl3 0.285(7) 0.178(5) 0.196(5) -0.018(4) 0.043(5) -0.044(5)

loop_
_atom_type_symbol
_atom_type_description
_atom_type_scat_dispersion_real
_atom_type_scat_dispersion_imag
_atom_type_scat_source
C C 0.0033 0.0016 'International Tables Vol C Tables 4.2.6.8 and 6.1.1.4'
H H 0.0000 0.0000 'International Tables Vol C Tables 4.2.6.8 and 6.1.1.4'
N N 0.0061 0.0033 'International Tables Vol C Tables 4.2.6.8 and 6.1.1.4'
O O 0.0106 0.0060 'International Tables Vol C Tables 4.2.6.8 and 6.1.1.4'
Cl Cl 0.1484 0.1585 'International Tables Vol C Tables 4.2.6.8 and 6.1.1.4'
Au Au -2.0133 8.8022 'International Tables Vol C Tables 4.2.6.8 and 6.1.1.4'

loop_
_geom_angle_atom_site_label_1
_geom_angle_atom_site_label_2
_geom_angle_atom_site_label_3
_geom_angle
_geom_angle_site_symmetry_1
_geom_angle_site_symmetry_3
_geom_angle_publ_flag
C35 Au1 C36 179.3(3) . . ?
C1 O1 C42 112.6(4) . . ?
C35 N1 C4 178.9(7) . . ?
O1 C1 C2 120.7(5) . . ?
O1 C1 C6 120.1(5) . . ?
C2 C1 C6 119.2(5) . . ?
C1 C2 C3 120.8(5) . . ?
C1 C2 C28 125.8(5) . . ?
C3 C2 C28 113.5(5) . . ?
C4 C3 C2 119.5(5) . . ?
C4 C3 C21 128.1(5) . . ?
C2 C3 C21 112.4(5) . . ?
C3 C4 C5 121.1(5) . . ?
C3 C4 N1 119.5(5) . . ?
C5 C4 N1 119.4(5) . . ?
C4 C5 C6 119.1(5) . . ?
C4 C5 C14 127.5(5) . . ?
C6 C5 C14 113.3(5) . . ?
C5 C6 C1 120.3(5) . . ?
C5 C6 C7 113.0(5) . . ?
C1 C6 C7 126.7(5) . . ?
C8 C7 C6 104.9(4) . . ?
C8 C7 C20 106.1(5) . . ?
C6 C7 C20 106.1(5) . . ?
C9 C8 C13 120.1(5) . . ?
C9 C8 C7 127.3(5) . . ?
C13 C8 C7 112.6(5) . . ?
C8 C9 C10 119.1(6) . . ?
C11 C10 C9 121.3(6) . . ?
C10 C11 C12 119.8(6) . . ?
C13 C12 C11 119.7(6) . . ?
C12 C13 C8 120.0(6) . . ?
C12 C13 C14 126.6(5) . . ?
C8 C13 C14 113.4(5) . . ?
C15 C14 C5 105.1(4) . . ?
C15 C14 C13 106.3(5) . . ?
C5 C14 C13 105.0(5) . . ?
C16 C15 C20 120.7(5) . . ?
C16 C15 C14 125.6(5) . . ?
C20 C15 C14 113.7(5) . . ?
C15 C16 C17 118.8(6) . . ?
C18 C17 C16 120.0(6) . . ?
C19 C18 C17 120.2(6) . . ?
C18 C19 C20 119.9(6) . . ?
C19 C20 C15 120.3(6) . . ?
C19 C20 C7 127.0(5) . . ?
C15 C20 C7 112.7(5) . . ?
C34 C21 C22 105.7(5) . . ?
C34 C21 C3 106.1(4) . . ?
C22 C21 C3 105.3(5) . . ?
C23 C22 C27 120.9(5) . . ?
C23 C22 C21 126.3(5) . . ?
C27 C22 C21 112.6(5) . . ?
C22 C23 C24 118.8(6) . . ?
C23 C24 C25 120.6(5) . . ?
C24 C25 C26 120.2(5) . . ?
C27 C26 C25 118.9(5) . . ?
C26 C27 C22 120.5(5) . . ?
C26 C27 C28 125.8(5) . . ?
C22 C27 C28 113.8(5) . . ?
C2 C28 C27 105.4(4) . . ?
C2 C28 C29 105.4(4) . . ?
C27 C28 C29 105.3(4) . . ?
C30 C29 C34 120.7(5) . . ?
C30 C29 C28 126.2(5) . . ?
C34 C29 C28 113.1(5) . . ?
C29 C30 C31 119.0(5) . . ?
C32 C31 C30 120.1(6) . . ?
C31 C32 C33 120.8(6) . . ?
C32 C33 C34 119.3(6) . . ?
C33 C34 C29 120.0(5) . . ?
C33 C34 C21 126.3(5) . . ?
C29 C34 C21 113.7(5) . . ?
N1 C35 Au1 178.7(6) . . ?
C41 C36 C37 116.5(6) . . ?
C41 C36 Au1 122.8(5) . . ?
C37 C36 Au1 120.5(5) . . ?
C38 C37 C36 121.9(7) . . ?
C37 C38 C39 119.5(7) . . ?
C40 C39 C38 119.5(6) . . ?
C39 C40 C41 120.8(7) . . ?
C36 C41 C40 121.8(7) . . ?
O1 C42 C43 109.4(6) . . ?
C42 C43 C44 113.0(6) . . ?
C45 C44 C43 118.3(8) . . ?
C44 C45 C46 110.3(8) . . ?
C47 C46 C45 113.5(7) . . ?
C46 C47 C48 113.1(8) . . ?
C49 C48 C47 113.4(9) . . ?
Cl2 C50 Cl1 129.4(10) . . ?
Cl2' C50 Cl1 96.1(8) . . ?
Cl3 C51 Cl3 87.4(5) . 3_665 ?
C51 Cl3 C51 92.6(5) . 3_665 ?

loop_
_geom_bond_atom_site_label_1
_geom_bond_atom_site_label_2
_geom_bond_distance
_geom_bond_site_symmetry_2
_geom_bond_publ_flag
Au1 C35 1.987(7) . ?
Au1 C36 2.027(6) . ?
O1 C1 1.376(6) . ?
O1 C42 1.461(8) . ?
N1 C35 1.136(8) . ?
N1 C4 1.408(7) . ?
C1 C2 1.388(8) . ?
C1 C6 1.402(8) . ?
C2 C3 1.405(7) . ?
C2 C28 1.523(8) . ?
C3 C4 1.372(8) . ?
C3 C21 1.544(8) . ?
C4 C5 1.399(8) . ?
C5 C6 1.402(7) . ?
C5 C14 1.526(8) . ?
C6 C7 1.528(7) . ?
C7 C8 1.524(8) . ?
C7 C20 1.531(8) . ?
C8 C9 1.378(8) . ?
C8 C13 1.411(8) . ?
C9 C10 1.390(9) . ?
C10 C11 1.373(9) . ?
C11 C12 1.398(9) . ?
C12 C13 1.376(9) . ?
C13 C14 1.526(8) . ?
C14 C15 1.518(8) . ?
C15 C16 1.393(8) . ?
C15 C20 1.400(8) . ?
C16 C17 1.409(9) . ?
C17 C18 1.407(10) . ?
C18 C19 1.386(9) . ?
C19 C20 1.386(8) . ?
C21 C34 1.512(8) . ?
C21 C22 1.530(8) . ?
C22 C23 1.387(8) . ?
C22 C27 1.396(8) . ?
C23 C24 1.391(9) . ?
C24 C25 1.396(9) . ?
C25 C26 1.404(8) . ?
C26 C27 1.382(8) . ?
C27 C28 1.524(7) . ?
C28 C29 1.538(8) . ?
C29 C30 1.384(8) . ?
C29 C34 1.390(8) . ?
C30 C31 1.395(8) . ?
C31 C32 1.382(9) . ?
C32 C33 1.382(9) . ?
C33 C34 1.388(8) . ?
C36 C41 1.386(10) . ?
C36 C37 1.425(10) . ?
C37 C38 1.376(9) . ?
C38 C39 1.402(10) . ?
C39 C40 1.371(10) . ?
C40 C41 1.388(10) . ?
C42 C43 1.481(9) . ?
C43 C44 1.524(11) . ?
C44 C45 1.484(12) . ?
C45 C46 1.601(11) . ?
C46 C47 1.487(12) . ?
C47 C48 1.505(12) . ?
C48 C49 1.489(14) . ?
C50 Cl2 1.600(15) . ?
C50 Cl2' 1.715(14) . ?
C50 Cl1 1.716(10) . ?
C51 Cl3 1.769(10) . ?
C51 Cl3 2.042(9) 3_665 ?
